data_7046515
loop_
_publ_author_name
'Shiga, Takuya'
'Kumamaru, Rina'
'Newton, Graham N.'
'Oshio, Hiroki'

_publ_section_title
;
 Cobalt complexes with redox-active anthraquinone-type ligands.
;
_journal_issue 23
_journal_name_full 'Dalton transactions (Cambridge, England : 2003)'
_journal_page_first 7804
_journal_page_last 7811
_journal_paper_doi 10.1039/c8dt00586a
_journal_volume 47
_journal_year 2018
_chemical_absolute_configuration ad
_chemical_formula_moiety 'C26 H25 Co N7 O10, C23 H18 Co N6 O9, 2(C3 H7 N O)'
_chemical_formula_sum 'C55 H57 Co2 N15 O21'
_chemical_formula_weight 1382.01
_space_group_crystal_system monoclinic
_space_group_IT_number 4
_space_group_name_Hall 'P 2yb'
_space_group_name_H-M_alt 'P 1 21 1'
_symmetry_space_group_name_Hall 'P 2yb'
_symmetry_space_group_name_H-M 'P 1 21 1'
_atom_sites_solution_hydrogens geom
_audit_creation_method SHELXL-2013
_audit_update_record
;
2018-02-12 deposited with the CCDC.
2018-05-14 downloaded from the CCDC.
;
_cell_angle_alpha 90
_cell_angle_beta 102.295(7)
_cell_angle_gamma 90
_cell_formula_units_Z 2
_cell_length_a 13.525(6)
_cell_length_b 13.060(6)
_cell_length_c 17.173(8)
_cell_measurement_reflns_used 2370
_cell_measurement_temperature 100(2)
_cell_measurement_theta_max 25.08
_cell_measurement_theta_min 2.19
_cell_volume 2964(2)
_computing_cell_refinement 'Bruker SAINT'
_computing_data_collection 'Bruker APEX2'
_computing_data_reduction 'Bruker SAINT'
_computing_molecular_graphics 'Bruker SHELXTL'
_computing_publication_material 'Bruker SHELXTL'
_computing_structure_refinement 'SHELXL-97 (Sheldrick, 2008)'
_computing_structure_solution 'SHELXS-97 (Sheldrick, 2008)'
_diffrn_ambient_temperature 100(2)
_diffrn_detector_area_resol_mean 8.366
_diffrn_measured_fraction_theta_full 0.991
_diffrn_measured_fraction_theta_max 0.972
_diffrn_measurement_device_type 'Bruker APEX-II CCD'
_diffrn_measurement_method '\f and \w scans'
_diffrn_radiation_source 'sealed tube'
_diffrn_radiation_type MoK\a
_diffrn_radiation_wavelength 0.71073
_diffrn_reflns_av_R_equivalents 0.0810
_diffrn_reflns_av_unetI/netI 0.1777
_diffrn_reflns_Laue_measured_fraction_full 0.991
_diffrn_reflns_Laue_measured_fraction_max 0.972
_diffrn_reflns_limit_h_max 17
_diffrn_reflns_limit_h_min -16
_diffrn_reflns_limit_k_max 16
_diffrn_reflns_limit_k_min -11
_diffrn_reflns_limit_l_max 21
_diffrn_reflns_limit_l_min -22
_diffrn_reflns_number 16483
_diffrn_reflns_point_group_measured_fraction_full 0.724
_diffrn_reflns_point_group_measured_fraction_max 0.695
_diffrn_reflns_theta_full 25.242
_diffrn_reflns_theta_max 27.499
_diffrn_reflns_theta_min 1.214
_exptl_absorpt_coefficient_mu 0.652
_exptl_absorpt_correction_T_max 0.9681
_exptl_absorpt_correction_T_min 0.8284
_exptl_absorpt_correction_type empirical
_exptl_absorpt_process_details SADABS
_exptl_crystal_colour 'dark brown'
_exptl_crystal_density_diffrn 1.549
_exptl_crystal_density_method 'not measured'
_exptl_crystal_description plates
_exptl_crystal_F_000 1428
_exptl_crystal_size_max 0.300
_exptl_crystal_size_mid 0.250
_exptl_crystal_size_min 0.050
_refine_diff_density_max 2.074
_refine_diff_density_min -1.058
_refine_diff_density_rms 0.162
_refine_ls_abs_structure_details
;
 Classical Flack method preferred over Parsons because s.u. lower.
;
_refine_ls_abs_structure_Flack 0.03(3)
_refine_ls_extinction_method none
_refine_ls_goodness_of_fit_ref 1.294
_refine_ls_hydrogen_treatment constr
_refine_ls_matrix_type full
_refine_ls_number_parameters 848
_refine_ls_number_reflns 9468
_refine_ls_number_restraints 207
_refine_ls_restrained_S_all 1.288
_refine_ls_R_factor_all 0.1530
_refine_ls_R_factor_gt 0.1034
_refine_ls_shift/su_max 0.000
_refine_ls_shift/su_mean 0.000
_refine_ls_structure_factor_coef Fsqd
_refine_ls_weighting_details 'w=1/[\s^2^(Fo^2^)+(0.1000P)^2^] where P=(Fo^2^+2Fc^2^)/3'
_refine_ls_weighting_scheme calc
_refine_ls_wR_factor_gt 0.2405
_refine_ls_wR_factor_ref 0.2663
_reflns_Friedel_coverage 0.370
_reflns_Friedel_fraction_full 0.431
_reflns_Friedel_fraction_max 0.393
_reflns_number_gt 6444
_reflns_number_total 9468
_reflns_threshold_expression 'I > 2\s(I)'
_cod_data_source_file c8dt00586a2.cif
_cod_data_source_block Comp4_[Co(HL1)(NO3)(DMF)2]
_cod_depositor_comments 'Adding full bibliography for 7046510--7046515.cif.'
_cod_database_code 7046515
_shelx_space_group_comment
;
The symmetry employed for this shelxl refinement is uniquely defined
by the following loop, which should always be used as a source of
symmetry information in preference to the above space-group names.
They are only intended as comments.
;
_shelx_estimated_absorpt_t_min 0.828
_shelx_estimated_absorpt_t_max 0.968
_shelxl_version_number 2013-4

loop_
_space_group_symop_operation_xyz
'x, y, z'
'-x, y+1/2, -z'

loop_
_atom_site_label
_atom_site_type_symbol
_atom_site_fract_x
_atom_site_fract_y
_atom_site_fract_z
_atom_site_U_iso_or_equiv
_atom_site_adp_type
_atom_site_occupancy
_atom_site_site_symmetry_order
_atom_site_calc_flag
_atom_site_refinement_flags_posn
_atom_site_refinement_flags_adp
Co1 Co -0.00700(12) 0.04955(11) 0.16002(8) 0.0237(4) Uani 1 1 d . .
Co2 Co 0.52667(11) 0.29934(11) 0.17060(8) 0.0203(3) Uani 1 1 d . .
N1 N 0.0964(7) 0.0402(7) 0.2682(5) 0.0193(19) Uani 1 1 d . .
N2 N 0.1242(7) 0.0332(6) 0.4000(5) 0.020(2) Uani 1 1 d . .
H57 H 0.1119 0.0282 0.4481 0.024 Uiso 1 1 calc R U
N3 N -0.1038(7) 0.0394(7) 0.2445(6) 0.0229(17) Uani 1 1 d . U
N4 N 0.6251(7) 0.2956(8) 0.2830(5) 0.0176(17) Uani 1 1 d . .
N5 N 0.6486(6) 0.2956(7) 0.4166(5) 0.0180(18) Uani 1 1 d . .
H58 H 0.6347 0.2963 0.4643 0.022 Uiso 1 1 calc R U
N6 N 0.4252(7) 0.3015(7) 0.2539(5) 0.0183(18) Uani 1 1 d . .
O1 O 0.2699(7) 0.0351(7) 0.5485(5) 0.031(2) Uani 1 1 d . .
O2 O 0.5713(6) 0.0631(7) 0.3902(5) 0.0276(18) Uani 1 1 d . .
O3 O 0.7905(6) 0.2845(7) 0.5674(5) 0.031(2) Uani 1 1 d . .
O4 O 1.0988(7) 0.2741(6) 0.4149(5) 0.031(2) Uani 1 1 d . .
C1 C 0.2200(9) 0.0405(8) 0.3818(7) 0.021(2) Uani 1 1 d . .
C2 C 0.3177(8) 0.0447(8) 0.4253(6) 0.0160(19) Uani 1 1 d . .
C3 C 0.3404(8) 0.0435(8) 0.5141(6) 0.019(2) Uani 1 1 d . .
C4 C 0.4473(9) 0.0498(8) 0.5569(6) 0.022(2) Uani 1 1 d . .
C5 C 0.4694(8) 0.0483(8) 0.6392(6) 0.020(2) Uani 1 1 d . .
H2 H 0.4166 0.0413 0.6676 0.024 Uiso 1 1 calc R U
C6 C 0.5680(9) 0.0571(10) 0.6798(7) 0.027(2) Uani 1 1 d . .
H3 H 0.5836 0.0556 0.7364 0.032 Uiso 1 1 calc R U
C7 C 0.6445(10) 0.0682(8) 0.6387(7) 0.026(3) Uani 1 1 d . .
H4 H 0.7122 0.0770 0.6674 0.032 Uiso 1 1 calc R U
C8 C 0.6241(9) 0.0666(8) 0.5563(7) 0.024(2) Uani 1 1 d . .
H5 H 0.6778 0.0716 0.5287 0.029 Uiso 1 1 calc R U
C9 C 0.5256(8) 0.0577(9) 0.5146(7) 0.021(2) Uani 1 1 d . .
C10 C 0.5018(8) 0.0566(8) 0.4254(7) 0.021(2) Uani 1 1 d . .
C11 C 0.3950(8) 0.0538(8) 0.3812(6) 0.017(2) Uani 1 1 d . .
C12 C 0.3743(8) 0.0559(9) 0.2979(6) 0.020(2) Uani 1 1 d . .
H6 H 0.4286 0.0597 0.2708 0.024 Uiso 1 1 calc R U
C13 C 0.2758(8) 0.0525(8) 0.2544(6) 0.021(2) Uani 1 1 d . .
H7 H 0.2610 0.0561 0.1979 0.026 Uiso 1 1 calc R U
C14 C 0.1987(8) 0.0434(8) 0.2972(6) 0.017(2) Uani 1 1 d . .
C15 C 0.0537(8) 0.0351(8) 0.3310(6) 0.017(2) Uani 1 1 d . .
C16 C -0.0563(8) 0.0327(7) 0.3199(7) 0.0182(18) Uani 1 1 d . U
C17 C -0.2047(8) 0.0395(8) 0.2258(7) 0.0215(18) Uani 1 1 d . U
H8 H -0.2381 0.0421 0.1713 0.026 Uiso 1 1 calc R U
C18 C -0.2633(8) 0.0358(8) 0.2844(7) 0.0229(19) Uani 1 1 d . U
H9 H -0.3351 0.0384 0.2707 0.027 Uiso 1 1 calc R U
C19 C -0.2128(9) 0.0285(8) 0.3612(7) 0.022(2) Uani 1 1 d . U
H10 H -0.2494 0.0235 0.4024 0.027 Uiso 1 1 calc R U
C20 C -0.1099(8) 0.0280(8) 0.3797(7) 0.0192(19) Uani 1 1 d . U
H11 H -0.0749 0.0245 0.4339 0.023 Uiso 1 1 calc R U
C21 C 0.7441(8) 0.2910(8) 0.3987(6) 0.0140(18) Uani 1 1 d . U
C22 C 0.8413(8) 0.2863(8) 0.4459(6) 0.0177(19) Uani 1 1 d . U
C23 C 0.8624(8) 0.2840(7) 0.5330(6) 0.0182(19) Uani 1 1 d . U
C24 C 0.9680(9) 0.2814(7) 0.5786(7) 0.020(2) Uani 1 1 d . U
C25 C 0.9894(9) 0.2825(8) 0.6625(7) 0.022(2) Uani 1 1 d . U
H12 H 0.9359 0.2891 0.6900 0.026 Uiso 1 1 calc R U
C26 C 1.0887(9) 0.2738(8) 0.7052(7) 0.023(2) Uani 1 1 d . U
H13 H 1.1032 0.2744 0.7618 0.028 Uiso 1 1 calc R U
C27 C 1.1658(10) 0.2643(9) 0.6646(8) 0.029(2) Uani 1 1 d . U
H14 H 1.2333 0.2572 0.6942 0.034 Uiso 1 1 calc R U
C28 C 1.1479(9) 0.2649(8) 0.5815(8) 0.026(2) Uani 1 1 d . U
H15 H 1.2023 0.2591 0.5546 0.031 Uiso 1 1 calc R U
C29 C 1.0471(9) 0.2744(8) 0.5382(7) 0.022(2) Uani 1 1 d . U
C30 C 1.0280(8) 0.2756(7) 0.4500(7) 0.020(2) Uani 1 1 d . U
C31 C 0.9222(8) 0.2821(7) 0.4050(6) 0.0169(19) Uani 1 1 d . U
C32 C 0.9044(9) 0.2806(7) 0.3228(7) 0.022(2) Uani 1 1 d . U
H16 H 0.9601 0.2753 0.2974 0.027 Uiso 1 1 calc R U
C33 C 0.8072(9) 0.2868(8) 0.2764(7) 0.024(2) Uani 1 1 d . U
H17 H 0.7959 0.2871 0.2199 0.029 Uiso 1 1 calc R U
C34 C 0.7270(9) 0.2925(8) 0.3149(6) 0.022(2) Uani 1 1 d . U
C35 C 0.5811(9) 0.2987(9) 0.3457(6) 0.022(2) Uani 1 1 d . .
C36 C 0.4716(9) 0.2995(9) 0.3335(6) 0.020(2) Uani 1 1 d . .
C37 C 0.3252(8) 0.3028(9) 0.2347(6) 0.020(2) Uani 1 1 d . .
H18 H 0.2928 0.3026 0.1799 0.024 Uiso 1 1 calc R U
C38 C 0.2654(9) 0.3044(10) 0.2913(6) 0.023(2) Uani 1 1 d . .
H19 H 0.1937 0.3060 0.2757 0.028 Uiso 1 1 calc R U
C39 C 0.3135(9) 0.3035(9) 0.3713(7) 0.029(3) Uani 1 1 d . .
H20 H 0.2751 0.3042 0.4116 0.035 Uiso 1 1 calc R U
C40 C 0.4181(9) 0.3017(8) 0.3916(7) 0.025(2) Uani 1 1 d . .
H21 H 0.4522 0.3020 0.4460 0.030 Uiso 1 1 calc R U
N7 N 0.0556(9) 0.2304(8) 0.1265(6) 0.031(2) Uani 1 1 d . .
N8 N 0.0585(12) -0.1499(9) 0.1372(8) 0.048(3) Uani 1 1 d . U
N9 N -0.2064(10) 0.0614(9) -0.0624(6) 0.040(3) Uani 1 1 d . .
N10 N 0.5759(9) 0.5315(7) 0.1838(6) 0.030(2) Uani 1 1 d . .
N11 N 0.5200(8) 0.0759(7) 0.1183(8) 0.034(3) Uani 1 1 d . .
N12 N 0.3114(8) 0.2891(8) -0.0468(5) 0.025(2) Uani 1 1 d . .
N13 N 0.7237(9) 0.3997(8) 0.0262(7) 0.038(3) Uani 1 1 d . .
O5 O -0.0083(8) 0.2174(7) 0.1706(5) 0.034(2) Uani 1 1 d . .
O6 O 0.0860(8) 0.1468(7) 0.1000(6) 0.043(3) Uani 1 1 d . .
O7 O 0.0859(9) 0.3138(8) 0.1123(7) 0.052(3) Uani 1 1 d . .
O8 O -0.0199(10) -0.1159(11) 0.1490(9) 0.073(4) Uani 1 1 d . U
O9 O 0.1138(16) -0.0844(17) 0.1298(13) 0.172(10) Uani 1 1 d . U
O10 O 0.0685(18) -0.2404(11) 0.1312(11) 0.126(7) Uani 1 1 d . U
O11 O -0.1285(7) 0.0634(8) 0.0665(5) 0.038(2) Uani 1 1 d . .
O12 O 0.5095(7) 0.4632(7) 0.1680(5) 0.0266(19) Uani 1 1 d . .
O13 O 0.5478(9) 0.6217(7) 0.1835(6) 0.043(3) Uani 1 1 d . .
O14 O 0.6674(8) 0.5081(7) 0.2015(6) 0.043(2) Uani 1 1 d . .
O15 O 0.5282(7) 0.1399(6) 0.1743(5) 0.026(2) Uani 1 1 d . .
O16 O 0.5277(10) -0.0173(7) 0.1314(6) 0.051(3) Uani 1 1 d . .
O17 O 0.5054(8) 0.1083(6) 0.0473(5) 0.039(2) Uani 1 1 d . .
O18 O 0.4004(7) 0.3047(7) 0.0789(5) 0.0300(18) Uani 1 1 d . .
O19 O 0.6329(7) 0.3059(7) 0.0996(5) 0.0308(19) Uani 1 1 d . .
C41 C -0.1260(10) 0.0544(11) -0.0063(6) 0.031(3) Uani 1 1 d . .
H22 H -0.0629 0.0420 -0.0204 0.037 Uiso 1 1 calc R U
C42 C -0.3059(16) 0.0765(16) -0.0472(13) 0.069(5) Uani 1 1 d . .
H23 H -0.3028 0.0719 0.0102 0.103 Uiso 1 1 calc R U
H24 H -0.3517 0.0238 -0.0750 0.103 Uiso 1 1 calc R U
H25 H -0.3310 0.1443 -0.0665 0.103 Uiso 1 1 calc R U
C43 C -0.1989(16) 0.0570(13) -0.1470(8) 0.062(5) Uani 1 1 d . .
H26 H -0.1276 0.0521 -0.1503 0.092 Uiso 1 1 calc R U
H27 H -0.2286 0.1191 -0.1745 0.092 Uiso 1 1 calc R U
H28 H -0.2355 -0.0032 -0.1723 0.092 Uiso 1 1 calc R U
C44 C 0.3945(9) 0.2983(10) 0.0059(6) 0.027(2) Uani 1 1 d . .
H29 H 0.4559 0.3003 -0.0125 0.033 Uiso 1 1 calc R U
C45 C 0.2157(11) 0.2832(14) -0.0233(10) 0.050(4) Uani 1 1 d . .
H30 H 0.2160 0.2246 0.0124 0.075 Uiso 1 1 calc R U
H31 H 0.1614 0.2747 -0.0707 0.075 Uiso 1 1 calc R U
H32 H 0.2046 0.3463 0.0045 0.075 Uiso 1 1 calc R U
C46 C 0.3114(13) 0.2876(12) -0.1311(7) 0.047(4) Uani 1 1 d . .
H33 H 0.2821 0.3515 -0.1556 0.070 Uiso 1 1 calc R U
H34 H 0.2710 0.2295 -0.1563 0.070 Uiso 1 1 calc R U
H35 H 0.3810 0.2808 -0.1383 0.070 Uiso 1 1 calc R U
C47 C 0.6440(9) 0.3835(9) 0.0590(6) 0.024(2) Uani 1 1 d . .
H36 H 0.5923 0.4340 0.0512 0.029 Uiso 1 1 calc R U
C48 C 0.7344(15) 0.4950(12) -0.0133(11) 0.061(5) Uani 1 1 d . .
H37 H 0.6731 0.5362 -0.0166 0.091 Uiso 1 1 calc R U
H38 H 0.7446 0.4812 -0.0671 0.091 Uiso 1 1 calc R U
H39 H 0.7928 0.5326 0.0170 0.091 Uiso 1 1 calc R U
C49 C 0.8106(12) 0.3295(13) 0.0406(12) 0.056(5) Uani 1 1 d . .
H40 H 0.8705 0.3652 0.0706 0.084 Uiso 1 1 calc R U
H41 H 0.8236 0.3061 -0.0105 0.084 Uiso 1 1 calc R U
H42 H 0.7957 0.2704 0.0713 0.084 Uiso 1 1 calc R U
N14 N 0.0274(8) 0.0220(7) 0.6713(6) 0.025(2) Uani 1 1 d . .
O20 O 0.0477(6) 0.0226(5) 0.5439(4) 0.0219(17) Uani 1 1 d . .
C50 C 0.0812(9) 0.0225(8) 0.6154(8) 0.025(3) Uani 1 1 d . .
H43 H 0.1527 0.0228 0.6327 0.030 Uiso 1 1 calc R U
C51 C -0.0834(9) 0.0218(9) 0.6501(9) 0.032(3) Uani 1 1 d . .
H44 H -0.1061 0.0383 0.5934 0.048 Uiso 1 1 calc R U
H45 H -0.1096 0.0731 0.6822 0.048 Uiso 1 1 calc R U
H46 H -0.1086 -0.0461 0.6605 0.048 Uiso 1 1 calc R U
C52 C 0.0738(12) 0.0209(10) 0.7553(8) 0.036(3) Uani 1 1 d . .
H47 H 0.1466 0.0086 0.7622 0.054 Uiso 1 1 calc R U
H48 H 0.0435 -0.0336 0.7817 0.054 Uiso 1 1 calc R U
H49 H 0.0627 0.0871 0.7790 0.054 Uiso 1 1 calc R U
N15 N 0.5515(8) 0.3113(9) 0.6883(6) 0.031(2) Uani 1 1 d . .
O21 O 0.5651(6) 0.3182(5) 0.5562(5) 0.0214(16) Uani 1 1 d . .
C53 C 0.6041(9) 0.3128(8) 0.6291(6) 0.018(2) Uani 1 1 d . .
H50 H 0.6758 0.3095 0.6441 0.022 Uiso 1 1 calc R U
C54 C 0.4415(9) 0.3152(9) 0.6716(7) 0.026(3) Uani 1 1 d . .
H51 H 0.4151 0.3051 0.6144 0.039 Uiso 1 1 calc R U
H52 H 0.4196 0.3820 0.6875 0.039 Uiso 1 1 calc R U
H53 H 0.4158 0.2611 0.7015 0.039 Uiso 1 1 calc R U
C55 C 0.6038(12) 0.3105(10) 0.7705(7) 0.037(3) Uani 1 1 d . .
H54 H 0.6762 0.2997 0.7737 0.055 Uiso 1 1 calc R U
H55 H 0.5772 0.2552 0.7986 0.055 Uiso 1 1 calc R U
H56 H 0.5936 0.3763 0.7952 0.055 Uiso 1 1 calc R U

loop_
_atom_site_aniso_label
_atom_site_aniso_U_11
_atom_site_aniso_U_22
_atom_site_aniso_U_33
_atom_site_aniso_U_23
_atom_site_aniso_U_13
_atom_site_aniso_U_12
Co1 0.0215(9) 0.0348(8) 0.0152(7) 0.0006(6) 0.0046(7) -0.0031(7)
Co2 0.0167(8) 0.0289(7) 0.0165(7) 0.0018(6) 0.0062(6) -0.0014(6)
N1 0.016(5) 0.023(5) 0.020(4) -0.001(3) 0.007(4) -0.007(4)
N2 0.018(5) 0.027(5) 0.017(4) 0.007(3) 0.006(4) 0.007(4)
N3 0.017(4) 0.028(4) 0.024(3) -0.002(4) 0.006(4) -0.001(4)
N4 0.014(5) 0.027(4) 0.013(4) -0.005(4) 0.005(4) -0.002(4)
N5 0.017(5) 0.027(4) 0.012(4) 0.006(4) 0.009(4) 0.004(4)
N6 0.020(5) 0.016(4) 0.022(4) 0.006(4) 0.012(4) 0.004(4)
O1 0.024(5) 0.048(5) 0.023(4) 0.002(4) 0.009(4) 0.003(4)
O2 0.018(4) 0.043(5) 0.025(4) 0.004(4) 0.011(4) -0.004(4)
O3 0.023(5) 0.054(6) 0.017(4) 0.000(4) 0.006(4) 0.003(4)
O4 0.018(5) 0.046(5) 0.029(5) 0.002(4) 0.004(4) 0.003(4)
C1 0.025(6) 0.012(5) 0.029(5) -0.004(4) 0.016(5) -0.001(4)
C2 0.014(5) 0.019(5) 0.016(5) 0.001(4) 0.004(4) 0.001(4)
C3 0.015(5) 0.025(5) 0.021(5) 0.004(4) 0.009(5) -0.003(4)
C4 0.024(6) 0.019(5) 0.022(5) 0.003(4) 0.004(5) 0.007(5)
C5 0.016(5) 0.022(5) 0.025(5) -0.005(4) 0.008(5) 0.007(5)
C6 0.015(6) 0.034(6) 0.029(6) -0.008(5) -0.001(5) 0.004(5)
C7 0.026(7) 0.021(6) 0.035(7) 0.000(4) 0.013(6) -0.003(4)
C8 0.020(6) 0.021(5) 0.030(6) 0.002(4) 0.004(5) 0.006(4)
C9 0.010(5) 0.027(5) 0.029(6) -0.005(4) 0.009(5) 0.004(5)
C10 0.012(5) 0.016(5) 0.032(6) 0.006(4) -0.001(5) 0.002(4)
C11 0.021(6) 0.016(4) 0.015(5) 0.001(4) 0.005(4) -0.005(4)
C12 0.020(6) 0.025(5) 0.017(5) -0.010(4) 0.011(5) -0.002(5)
C13 0.025(6) 0.020(5) 0.020(5) 0.004(4) 0.006(5) 0.005(5)
C14 0.017(6) 0.022(5) 0.014(4) 0.006(4) 0.007(4) 0.009(4)
C15 0.018(6) 0.024(5) 0.010(4) 0.001(4) 0.005(5) -0.004(4)
C16 0.010(4) 0.017(4) 0.027(4) -0.009(3) 0.003(3) -0.003(3)
C17 0.016(4) 0.021(5) 0.025(4) 0.003(4) 0.001(4) 0.005(4)
C18 0.006(4) 0.023(5) 0.038(4) 0.004(4) 0.002(3) 0.005(4)
C19 0.014(4) 0.026(5) 0.030(4) 0.005(4) 0.009(4) 0.000(4)
C20 0.012(4) 0.024(5) 0.021(4) -0.001(3) 0.002(4) 0.002(4)
C21 0.011(4) 0.015(4) 0.014(4) -0.002(4) -0.002(4) 0.004(4)
C22 0.020(5) 0.019(5) 0.015(4) -0.006(3) 0.005(4) -0.003(4)
C23 0.016(5) 0.016(5) 0.022(4) -0.008(4) 0.003(4) -0.004(4)
C24 0.018(5) 0.018(5) 0.024(4) 0.000(4) 0.007(4) -0.004(4)
C25 0.013(5) 0.018(5) 0.033(5) 0.002(4) -0.001(4) -0.004(4)
C26 0.021(5) 0.020(5) 0.026(5) 0.001(4) 0.000(4) -0.006(4)
C27 0.019(6) 0.037(6) 0.028(5) -0.004(4) -0.001(5) 0.000(4)
C28 0.017(5) 0.029(5) 0.031(5) 0.002(4) 0.007(5) -0.005(4)
C29 0.013(5) 0.022(5) 0.029(5) 0.000(4) 0.000(4) -0.013(4)
C30 0.008(4) 0.021(5) 0.035(5) 0.001(4) 0.012(4) -0.006(4)
C31 0.013(4) 0.011(4) 0.026(4) -0.006(3) 0.002(4) -0.004(3)
C32 0.028(5) 0.019(5) 0.024(5) 0.001(4) 0.014(4) -0.001(4)
C33 0.030(6) 0.025(5) 0.020(5) 0.000(4) 0.008(4) 0.008(5)
C34 0.029(5) 0.020(5) 0.018(4) 0.000(4) 0.005(4) 0.001(5)
C35 0.032(7) 0.017(5) 0.018(5) -0.004(4) 0.006(5) -0.007(5)
C36 0.027(6) 0.017(4) 0.018(5) 0.014(4) 0.007(5) 0.011(5)
C37 0.018(5) 0.022(5) 0.019(5) -0.003(4) -0.002(5) 0.001(5)
C38 0.016(6) 0.031(5) 0.022(5) 0.003(5) 0.004(5) 0.005(5)
C39 0.024(6) 0.028(5) 0.038(7) -0.001(5) 0.014(6) -0.010(6)
C40 0.037(7) 0.012(4) 0.026(6) -0.001(4) 0.010(6) 0.001(5)
N7 0.025(6) 0.039(6) 0.027(6) -0.005(4) 0.000(5) -0.008(5)
N8 0.064(8) 0.053(6) 0.036(6) -0.022(5) 0.030(7) -0.009(5)
N9 0.049(8) 0.040(6) 0.024(5) 0.006(5) -0.006(6) -0.003(6)
N10 0.038(7) 0.029(6) 0.022(5) 0.006(4) 0.001(5) -0.002(5)
N11 0.019(6) 0.021(5) 0.063(8) -0.016(4) 0.009(6) -0.006(4)
N12 0.027(6) 0.027(5) 0.018(5) 0.001(4) -0.004(4) -0.002(4)
N13 0.028(7) 0.052(6) 0.036(6) 0.020(5) 0.012(6) 0.009(5)
O5 0.046(7) 0.046(5) 0.012(4) 0.001(3) 0.012(5) 0.007(4)
O6 0.045(7) 0.052(6) 0.039(6) 0.006(4) 0.026(6) -0.005(5)
O7 0.052(7) 0.036(5) 0.067(7) 0.017(5) 0.011(6) -0.008(5)
O8 0.048(8) 0.086(8) 0.080(9) -0.045(7) 0.002(7) 0.010(6)
O9 0.160(16) 0.216(15) 0.184(18) -0.161(14) 0.133(15) -0.150(14)
O10 0.185(19) 0.075(7) 0.097(12) -0.029(8) -0.019(13) 0.076(9)
O11 0.028(5) 0.053(6) 0.028(5) 0.002(4) 0.000(4) -0.008(4)
O12 0.029(5) 0.034(4) 0.018(4) 0.006(3) 0.006(4) 0.001(4)
O13 0.054(7) 0.036(5) 0.044(6) 0.007(4) 0.019(6) 0.010(4)
O14 0.034(6) 0.045(5) 0.052(6) -0.003(4) 0.016(6) -0.009(4)
O15 0.037(6) 0.021(4) 0.022(4) -0.002(3) 0.008(5) 0.001(3)
O16 0.086(10) 0.028(5) 0.034(6) 0.001(4) 0.004(6) 0.003(5)
O17 0.056(7) 0.039(5) 0.026(5) -0.002(4) 0.019(5) -0.004(4)
O18 0.029(5) 0.042(4) 0.021(4) -0.002(4) 0.010(4) -0.004(4)
O19 0.032(5) 0.034(4) 0.029(4) 0.007(4) 0.011(4) 0.003(4)
C41 0.031(7) 0.042(6) 0.015(5) -0.007(5) -0.005(6) 0.005(6)
C42 0.053(13) 0.081(14) 0.064(12) -0.012(9) -0.006(11) 0.002(10)
C43 0.106(16) 0.044(8) 0.027(7) -0.007(6) -0.004(9) 0.015(9)
C44 0.029(7) 0.034(6) 0.017(5) -0.006(5) 0.002(5) 0.000(6)
C45 0.025(8) 0.075(11) 0.050(9) -0.007(8) 0.006(8) -0.007(7)
C46 0.062(11) 0.057(9) 0.018(6) 0.006(6) 0.002(7) 0.017(8)
C47 0.013(6) 0.040(6) 0.019(5) 0.002(4) 0.002(5) 0.002(5)
C48 0.060(13) 0.066(10) 0.071(12) 0.030(9) 0.044(11) 0.005(9)
C49 0.033(9) 0.074(11) 0.072(12) 0.021(8) 0.039(10) 0.008(7)
N14 0.014(5) 0.025(5) 0.037(6) -0.003(4) 0.010(5) -0.001(3)
O20 0.022(5) 0.026(4) 0.018(4) 0.003(3) 0.007(4) 0.000(3)
C50 0.018(6) 0.024(6) 0.040(7) -0.002(4) 0.020(6) -0.003(4)
C51 0.012(6) 0.036(6) 0.051(8) 0.004(5) 0.016(7) 0.004(5)
C52 0.041(9) 0.043(7) 0.029(7) 0.003(5) 0.018(7) 0.008(6)
N15 0.022(6) 0.045(6) 0.027(5) -0.007(5) 0.011(5) 0.000(5)
O21 0.019(4) 0.023(4) 0.023(4) 0.000(3) 0.004(4) -0.001(3)
C53 0.020(6) 0.020(5) 0.017(5) -0.004(4) 0.007(5) -0.002(4)
C54 0.024(7) 0.034(6) 0.023(6) 0.002(4) 0.014(6) -0.002(5)
C55 0.060(10) 0.031(6) 0.021(6) -0.001(5) 0.012(7) -0.001(6)

loop_
_atom_type_symbol
_atom_type_description
_atom_type_scat_dispersion_real
_atom_type_scat_dispersion_imag
_atom_type_scat_source
C C 0.0033 0.0016 'International Tables Vol C Tables 4.2.6.8 and 6.1.1.4'
H H 0.0000 0.0000 'International Tables Vol C Tables 4.2.6.8 and 6.1.1.4'
N N 0.0061 0.0033 'International Tables Vol C Tables 4.2.6.8 and 6.1.1.4'
O O 0.0106 0.0060 'International Tables Vol C Tables 4.2.6.8 and 6.1.1.4'
Co Co 0.3494 0.9721 'International Tables Vol C Tables 4.2.6.8 and 6.1.1.4'

loop_
_geom_angle_atom_site_label_1
_geom_angle_atom_site_label_2
_geom_angle_atom_site_label_3
_geom_angle
O11 Co1 N1 169.2(3)
O11 Co1 N3 91.9(4)
N1 Co1 N3 77.5(4)
O11 Co1 O8 89.1(5)
N1 Co1 O8 92.6(5)
N3 Co1 O8 87.0(4)
O11 Co1 O6 91.4(4)
N1 Co1 O6 96.3(4)
N3 Co1 O6 147.5(4)
O8 Co1 O6 125.4(4)
O11 Co1 O5 87.6(4)
N1 Co1 O5 90.0(4)
N3 Co1 O5 89.4(3)
O8 Co1 O5 175.0(4)
O6 Co1 O5 58.5(3)
O18 Co2 O19 96.6(3)
O18 Co2 O15 93.4(4)
O19 Co2 O15 93.2(3)
O18 Co2 N4 164.3(3)
O19 Co2 N4 99.1(3)
O15 Co2 N4 87.1(4)
O18 Co2 O12 83.2(4)
O19 Co2 O12 91.9(3)
O15 Co2 O12 174.2(3)
N4 Co2 O12 95.0(4)
O18 Co2 N6 88.1(3)
O19 Co2 N6 174.4(4)
O15 Co2 N6 89.8(3)
N4 Co2 N6 76.2(3)
O12 Co2 N6 85.4(3)
C15 N1 C14 106.7(9)
C15 N1 Co1 113.7(8)
C14 N1 Co1 139.4(6)
C15 N2 C1 108.4(8)
C15 N2 H57 125.8
C1 N2 H57 125.8
C16 N3 C17 119.7(9)
C16 N3 Co1 115.2(7)
C17 N3 Co1 125.1(8)
C35 N4 C34 105.2(9)
C35 N4 Co2 115.8(7)
C34 N4 Co2 139.0(6)
C35 N5 C21 106.3(8)
C35 N5 H58 126.8
C21 N5 H58 126.8
C37 N6 C36 118.4(8)
C37 N6 Co2 126.0(7)
C36 N6 Co2 115.6(7)
C2 C1 N2 135.3(9)
C2 C1 C14 121.1(9)
N2 C1 C14 103.6(10)
C1 C2 C11 116.5(9)
C1 C2 C3 121.4(8)
C11 C2 C3 122.1(9)
O1 C3 C4 122.9(9)
O1 C3 C2 118.7(10)
C4 C3 C2 118.4(8)
C5 C4 C9 120.4(11)
C5 C4 C3 118.9(9)
C9 C4 C3 120.7(9)
C6 C5 C4 119.6(9)
C6 C5 H2 120.2
C4 C5 H2 120.2
C5 C6 C7 120.2(11)
C5 C6 H3 119.9
C7 C6 H3 119.9
C6 C7 C8 121.0(12)
C6 C7 H4 119.5
C8 C7 H4 119.5
C9 C8 C7 119.5(10)
C9 C8 H5 120.2
C7 C8 H5 120.2
C8 C9 C4 119.2(10)
C8 C9 C10 120.4(9)
C4 C9 C10 120.4(10)
O2 C10 C11 121.1(10)
O2 C10 C9 119.0(10)
C11 C10 C9 119.8(8)
C12 C11 C2 122.5(10)
C12 C11 C10 118.9(8)
C2 C11 C10 118.5(9)
C13 C12 C11 120.8(9)
C13 C12 H6 119.6
C11 C12 H6 119.6
C12 C13 C14 117.3(9)
C12 C13 H7 121.4
C14 C13 H7 121.4
N1 C14 C13 128.3(9)
N1 C14 C1 109.9(8)
C13 C14 C1 121.8(10)
N1 C15 N2 111.4(10)
N1 C15 C16 120.2(10)
N2 C15 C16 128.5(9)
N3 C16 C20 120.7(11)
N3 C16 C15 113.4(9)
C20 C16 C15 125.9(11)
N3 C17 C18 122.0(11)
N3 C17 H8 119.0
C18 C17 H8 119.0
C19 C18 C17 117.0(10)
C19 C18 H9 121.5
C17 C18 H9 121.5
C18 C19 C20 120.6(10)
C18 C19 H10 119.7
C20 C19 H10 119.7
C19 C20 C16 119.9(11)
C19 C20 H11 120.0
C16 C20 H11 120.0
C22 C21 N5 132.8(8)
C22 C21 C34 121.7(9)
N5 C21 C34 105.5(9)
C21 C22 C31 116.4(9)
C21 C22 C23 123.5(8)
C31 C22 C23 120.1(10)
O3 C23 C22 119.0(10)
O3 C23 C24 121.1(10)
C22 C23 C24 119.9(9)
C29 C24 C25 119.8(11)
C29 C24 C23 119.7(10)
C25 C24 C23 120.5(9)
C26 C25 C24 120.3(10)
C26 C25 H12 119.9
C24 C25 H12 119.9
C27 C26 C25 119.4(11)
C27 C26 H13 120.3
C25 C26 H13 120.3
C26 C27 C28 122.1(12)
C26 C27 H14 119.0
C28 C27 H14 119.0
C27 C28 C29 118.4(10)
C27 C28 H15 120.8
C29 C28 H15 120.8
C24 C29 C28 120.0(11)
C24 C29 C30 121.5(11)
C28 C29 C30 118.5(10)
O4 C30 C31 120.7(11)
O4 C30 C29 120.9(11)
C31 C30 C29 118.4(8)
C32 C31 C22 121.4(11)
C32 C31 C30 118.2(9)
C22 C31 C30 120.3(10)
C31 C32 C33 121.6(9)
C31 C32 H16 119.2
C33 C32 H16 119.2
C32 C33 C34 118.1(10)
C32 C33 H17 120.9
C34 C33 H17 120.9
N4 C34 C33 129.3(10)
N4 C34 C21 109.9(8)
C33 C34 C21 120.8(11)
N4 C35 N5 113.0(10)
N4 C35 C36 120.0(10)
N5 C35 C36 126.9(9)
C40 C36 N6 121.9(11)
C40 C36 C35 125.7(11)
N6 C36 C35 112.3(8)
N6 C37 C38 122.8(10)
N6 C37 H18 118.6
C38 C37 H18 118.6
C39 C38 C37 118.2(11)
C39 C38 H19 120.9
C37 C38 H19 120.9
C40 C39 C38 119.1(10)
C40 C39 H20 120.4
C38 C39 H20 120.4
C36 C40 C39 119.6(12)
C36 C40 H21 120.2
C39 C40 H21 120.2
O7 N7 O5 122.7(11)
O7 N7 O6 123.3(11)
O5 N7 O6 114.0(10)
O9 N8 O10 129(2)
O9 N8 O8 111.0(17)
O10 N8 O8 119.8(19)
C41 N9 C42 123.1(13)
C41 N9 C43 120.4(13)
C42 N9 C43 116.5(15)
O13 N10 O14 121.4(11)
O13 N10 O12 118.2(12)
O14 N10 O12 120.4(10)
O16 N11 O15 121.5(12)
O16 N11 O17 119.6(10)
O15 N11 O17 118.9(9)
C44 N12 C45 120.6(11)
C44 N12 C46 121.2(11)
C45 N12 C46 118.2(12)
C47 N13 C48 120.4(12)
C47 N13 C49 121.3(10)
C48 N13 C49 117.5(11)
N7 O5 Co1 93.7(7)
N7 O6 Co1 93.8(6)
N8 O8 Co1 108.8(11)
C41 O11 Co1 125.6(8)
N10 O12 Co2 129.3(8)
N11 O15 Co2 129.9(8)
C44 O18 Co2 129.3(8)
C47 O19 Co2 122.6(7)
O11 C41 N9 122.4(12)
O11 C41 H22 118.8
N9 C41 H22 118.8
N9 C42 H23 109.5
N9 C42 H24 109.5
H23 C42 H24 109.5
N9 C42 H25 109.5
H23 C42 H25 109.5
H24 C42 H25 109.5
N9 C43 H26 109.5
N9 C43 H27 109.5
H26 C43 H27 109.5
N9 C43 H28 109.5
H26 C43 H28 109.5
H27 C43 H28 109.5
O18 C44 N12 125.0(11)
O18 C44 H29 117.5
N12 C44 H29 117.5
N12 C45 H30 109.5
N12 C45 H31 109.5
H30 C45 H31 109.5
N12 C45 H32 109.5
H30 C45 H32 109.5
H31 C45 H32 109.5
N12 C46 H33 109.5
N12 C46 H34 109.5
H33 C46 H34 109.5
N12 C46 H35 109.5
H33 C46 H35 109.5
H34 C46 H35 109.5
O19 C47 N13 124.3(11)
O19 C47 H36 117.8
N13 C47 H36 117.8
N13 C48 H37 109.5
N13 C48 H38 109.5
H37 C48 H38 109.5
N13 C48 H39 109.5
H37 C48 H39 109.5
H38 C48 H39 109.5
N13 C49 H40 109.5
N13 C49 H41 109.5
H40 C49 H41 109.5
N13 C49 H42 109.5
H40 C49 H42 109.5
H41 C49 H42 109.5
C50 N14 C52 122.4(12)
C50 N14 C51 120.8(12)
C52 N14 C51 116.8(10)
O20 C50 N14 126.1(12)
O20 C50 H43 117.0
N14 C50 H43 117.0
N14 C51 H44 109.5
N14 C51 H45 109.5
H44 C51 H45 109.5
N14 C51 H46 109.5
H44 C51 H46 109.5
H45 C51 H46 109.5
N14 C52 H47 109.5
N14 C52 H48 109.5
H47 C52 H48 109.5
N14 C52 H49 109.5
H47 C52 H49 109.5
H48 C52 H49 109.5
C53 N15 C55 120.5(11)
C53 N15 C54 121.8(10)
C55 N15 C54 117.6(10)
O21 C53 N15 124.9(11)
O21 C53 H50 117.6
N15 C53 H50 117.6
N15 C54 H51 109.5
N15 C54 H52 109.5
H51 C54 H52 109.5
N15 C54 H53 109.5
H51 C54 H53 109.5
H52 C54 H53 109.5
N15 C55 H54 109.5
N15 C55 H55 109.5
H54 C55 H55 109.5
N15 C55 H56 109.5
H54 C55 H56 109.5
H55 C55 H56 109.5

loop_
_geom_bond_atom_site_label_1
_geom_bond_atom_site_label_2
_geom_bond_distance
Co1 O11 2.047(10)
Co1 N1 2.078(10)
Co1 N3 2.156(8)
Co1 O8 2.173(14)
Co1 O6 2.194(8)
Co1 O5 2.201(9)
Co2 O18 2.063(9)
Co2 O19 2.075(7)
Co2 O15 2.083(8)
Co2 N4 2.099(9)
Co2 O12 2.151(9)
Co2 N6 2.184(7)
N1 C15 1.328(12)
N1 C14 1.368(14)
N2 C15 1.354(15)
N2 C1 1.398(13)
N2 H57 0.8800
N3 C16 1.319(15)
N3 C17 1.335(14)
N4 C35 1.337(12)
N4 C34 1.371(14)
N5 C35 1.358(15)
N5 C21 1.392(12)
N5 H58 0.8800
N6 C37 1.322(14)
N6 C36 1.377(14)
O1 C3 1.230(12)
O2 C10 1.224(12)
O3 C23 1.241(12)
O4 C30 1.236(12)
C1 C2 1.373(16)
C1 C14 1.421(14)
C2 C11 1.420(13)
C2 C3 1.490(14)
C3 C4 1.477(15)
C4 C5 1.382(14)
C4 C9 1.409(14)
C5 C6 1.372(16)
C5 H2 0.9500
C6 C7 1.378(15)
C6 H3 0.9500
C7 C8 1.382(16)
C7 H4 0.9500
C8 C9 1.377(16)
C8 H5 0.9500
C9 C10 1.497(15)
C10 C11 1.483(15)
C11 C12 1.399(13)
C12 C13 1.382(16)
C12 H6 0.9500
C13 C14 1.403(13)
C13 H7 0.9500
C15 C16 1.459(15)
C16 C20 1.379(14)
C17 C18 1.408(14)
C17 H8 0.9500
C18 C19 1.353(17)
C18 H9 0.9500
C19 C20 1.360(16)
C19 H10 0.9500
C20 H11 0.9500
C21 C22 1.391(15)
C21 C34 1.408(14)
C22 C31 1.421(13)
C22 C23 1.463(14)
C23 C24 1.476(16)
C24 C29 1.396(15)
C24 C25 1.407(16)
C25 C26 1.391(17)
C25 H12 0.9500
C26 C27 1.377(16)
C26 H13 0.9500
C27 C28 1.397(17)
C27 H14 0.9500
C28 C29 1.413(18)
C28 H15 0.9500
C29 C30 1.480(16)
C30 C31 1.476(16)
C31 C32 1.381(15)
C32 C33 1.387(17)
C32 H16 0.9500
C33 C34 1.387(14)
C33 H17 0.9500
C35 C36 1.450(16)
C36 C40 1.352(14)
C37 C38 1.390(13)
C37 H18 0.9500
C38 C39 1.390(16)
C38 H19 0.9500
C39 C40 1.383(17)
C39 H20 0.9500
C40 H21 0.9500
N7 O7 1.206(14)
N7 O5 1.276(13)
N7 O6 1.283(13)
N8 O9 1.160(18)
N8 O10 1.197(17)
N8 O8 1.206(18)
N9 C41 1.293(17)
N9 C42 1.44(2)
N9 C43 1.479(16)
N10 O13 1.237(14)
N10 O14 1.249(15)
N10 O12 1.254(14)
N11 O16 1.238(13)
N11 O15 1.261(13)
N11 O17 1.266(15)
N12 C44 1.290(16)
N12 C45 1.437(16)
N12 C46 1.446(14)
N13 C47 1.335(14)
N13 C48 1.439(16)
N13 C49 1.469(18)
O11 C41 1.264(13)
O18 C44 1.241(12)
O19 C47 1.258(13)
C41 H22 0.9500
C42 H23 0.9800
C42 H24 0.9800
C42 H25 0.9800
C43 H26 0.9800
C43 H27 0.9800
C43 H28 0.9800
C44 H29 0.9500
C45 H30 0.9800
C45 H31 0.9800
C45 H32 0.9800
C46 H33 0.9800
C46 H34 0.9800
C46 H35 0.9800
C47 H36 0.9500
C48 H37 0.9800
C48 H38 0.9800
C48 H39 0.9800
C49 H40 0.9800
C49 H41 0.9800
C49 H42 0.9800
N14 C50 1.322(14)
N14 C52 1.446(17)
N14 C51 1.465(15)
O20 C50 1.214(15)
C50 H43 0.9500
C51 H44 0.9800
C51 H45 0.9800
C51 H46 0.9800
C52 H47 0.9800
C52 H48 0.9800
C52 H49 0.9800
N15 C53 1.361(13)
N15 C55 1.437(17)
N15 C54 1.454(16)
O21 C53 1.253(13)
C53 H50 0.9500
C54 H51 0.9800
C54 H52 0.9800
C54 H53 0.9800
C55 H54 0.9800
C55 H55 0.9800
C55 H56 0.9800
